data_4028563
loop_
_publ_author_name
'Chen Xu'
'Xin-Qi Hao'
'Zhi-Qiang Xiao'
'Zhi-Qiang Wang'
'Xiao-Er Yuan'
'Wei-Jun Fu'
'Bao-Ming Ji'
'Mao-Ping Song'

_publ_section_title
;
 One-Pot Synthesis of Ferrocenyl Ketones Containing Biaryls and
 6-Aryl-2-ferrocenylquinolines via Ir/Pd-Cocatalyzed \a-Alkylation/Suzuki
 Reaction
;
_journal_name_full 'Journal of Organic Chemistry'
_journal_page_first 8730
_journal_page_last 8738
_journal_paper_doi 10.1021/jo401421b
_journal_volume 78
_journal_year 2013
_chemical_formula_sum 'C26 H24 Fe O2'
_chemical_formula_weight 424.30
_chemical_name_systematic
;

 ?

;
_space_group_IT_number 14
_symmetry_cell_setting monoclinic
_symmetry_space_group_name_Hall '-P 2yn'
_symmetry_space_group_name_H-M 'P 1 21/n 1'
_atom_sites_solution_hydrogens geom
_atom_sites_solution_primary direct
_atom_sites_solution_secondary difmap
_audit_creation_method SHELXL-97
_cell_angle_alpha 90.00
_cell_angle_beta 94.94(3)
_cell_angle_gamma 90.00
_cell_formula_units_Z 4
_cell_length_a 15.39(3)
_cell_length_b 6.159(13)
_cell_length_c 21.75(4)
_cell_measurement_reflns_used 641
_cell_measurement_temperature 296(2)
_cell_measurement_theta_max 18.90
_cell_measurement_theta_min 2.66
_cell_volume 2054(7)
_computing_cell_refinement 'Bruker SMART'
_computing_data_collection 'Bruker SMART'
_computing_data_reduction 'Bruker SAINT'
_computing_molecular_graphics 'Bruker SHELXTL'
_computing_publication_material 'Bruker SHELXTL'
_computing_structure_refinement 'SHELXL-97 (Sheldrick, 1997)'
_computing_structure_solution 'SHELXS-97 (Sheldrick, 1990)'
_diffrn_ambient_temperature 296(2)
_diffrn_measured_fraction_theta_full 0.757
_diffrn_measured_fraction_theta_max 0.757
_diffrn_measurement_device_type 'CCD area detector'
_diffrn_measurement_method 'phi and omega scans'
_diffrn_radiation_monochromator graphite
_diffrn_radiation_source 'fine-focus sealed tube'
_diffrn_radiation_type MoK\a
_diffrn_radiation_wavelength 0.71073
_diffrn_reflns_av_R_equivalents 0.2059
_diffrn_reflns_av_sigmaI/netI 0.2038
_diffrn_reflns_limit_h_max 18
_diffrn_reflns_limit_h_min -15
_diffrn_reflns_limit_k_max 4
_diffrn_reflns_limit_k_min -7
_diffrn_reflns_limit_l_max 24
_diffrn_reflns_limit_l_min -17
_diffrn_reflns_number 5231
_diffrn_reflns_theta_full 25.50
_diffrn_reflns_theta_max 25.50
_diffrn_reflns_theta_min 2.66
_exptl_absorpt_coefficient_mu 0.754
_exptl_absorpt_correction_T_max 0.8578
_exptl_absorpt_correction_T_min 0.7183
_exptl_absorpt_correction_type multi-scan
_exptl_absorpt_process_details sadabs
_exptl_crystal_colour red
_exptl_crystal_density_diffrn 1.373
_exptl_crystal_description blck
_exptl_crystal_F_000 888
_exptl_crystal_size_max 0.47
_exptl_crystal_size_mid 0.32
_exptl_crystal_size_min 0.21
_refine_diff_density_max 0.721
_refine_diff_density_min -0.665
_refine_diff_density_rms 0.096
_refine_ls_extinction_method none
_refine_ls_goodness_of_fit_ref 1.048
_refine_ls_hydrogen_treatment mixed
_refine_ls_matrix_type full
_refine_ls_number_parameters 263
_refine_ls_number_reflns 2903
_refine_ls_number_restraints 0
_refine_ls_restrained_S_all 1.048
_refine_ls_R_factor_all 0.1464
_refine_ls_R_factor_gt 0.0773
_refine_ls_shift/su_max 0.000
_refine_ls_shift/su_mean 0.000
_refine_ls_structure_factor_coef Fsqd
_refine_ls_weighting_details 'calc w=1/[\s^2^(Fo^2^)+(0.0132P)^2^+0.0000P] where P=(Fo^2^+2Fc^2^)/3'
_refine_ls_weighting_scheme calc
_refine_ls_wR_factor_gt 0.1404
_refine_ls_wR_factor_ref 0.1589
_reflns_number_gt 1319
_reflns_number_total 2903
_reflns_threshold_expression >2sigma(I)
_cod_data_source_file jo401421b_si_001_3.cif
_cod_data_source_block 13
_cod_original_cell_volume 2053(7)
_cod_database_code 4028563

loop_
_symmetry_equiv_pos_as_xyz
'x, y, z'
'-x+1/2, y+1/2, -z+1/2'
'-x, -y, -z'
'x-1/2, -y-1/2, z-1/2'

loop_
_atom_site_label
_atom_site_type_symbol
_atom_site_fract_x
_atom_site_fract_y
_atom_site_fract_z
_atom_site_U_iso_or_equiv
_atom_site_adp_type
_atom_site_occupancy
_atom_site_symmetry_multiplicity
_atom_site_calc_flag
_atom_site_refinement_flags
C1 C 0.4545(5) 0.4012(13) 0.8321(4) 0.035(2) Uani 1 1 d .
C2 C 0.4850(6) 0.5420(18) 0.8817(5) 0.061(3) Uani 1 1 d .
H2 H 0.4668 0.6934 0.8859 0.073 Uiso 1 1 calc R
C3 C 0.5476(7) 0.4349(19) 0.9229(4) 0.062(3) Uani 1 1 d .
H3 H 0.5786 0.4957 0.9602 0.074 Uiso 1 1 calc R
C4 C 0.5580(7) 0.2194(16) 0.8979(5) 0.064(3) Uani 1 1 d .
H4 H 0.5975 0.1067 0.9157 0.077 Uiso 1 1 calc R
C5 C 0.4995(5) 0.1974(15) 0.8441(4) 0.046(2) Uani 1 1 d .
H5 H 0.4930 0.0676 0.8180 0.056 Uiso 1 1 calc R
C6 C 0.6491(9) 0.7100(19) 0.8027(8) 0.102(6) Uani 1 1 d .
H6 H 0.6342 0.8631 0.8081 0.123 Uiso 1 1 calc R
C7 C 0.6196(7) 0.573(2) 0.7545(6) 0.083(4) Uani 1 1 d .
H7 H 0.5787 0.6120 0.7192 0.100 Uiso 1 1 calc R
C8 C 0.6608(7) 0.3706(18) 0.7638(5) 0.070(3) Uani 1 1 d .
H8 H 0.6542 0.2439 0.7365 0.084 Uiso 1 1 calc R
C9 C 0.7138(7) 0.385(2) 0.8207(6) 0.073(4) Uani 1 1 d .
H9 H 0.7485 0.2657 0.8396 0.088 Uiso 1 1 calc R
C10 C 0.7082(8) 0.573(3) 0.8445(5) 0.081(4) Uani 1 1 d .
H10 H 0.7389 0.6212 0.8835 0.097 Uiso 1 1 calc R
C11 C 0.3938(6) 0.4419(15) 0.7828(4) 0.046(2) Uani 1 1 d .
C12 C 0.3614(6) 0.6756(14) 0.7683(4) 0.052(3) Uani 1 1 d .
H12A H 0.4080 0.7760 0.7812 0.063 Uiso 1 1 calc R
H12B H 0.3130 0.7061 0.7928 0.063 Uiso 1 1 calc R
C13 C 0.3309(5) 0.7202(16) 0.6982(4) 0.058(3) Uani 1 1 d .
H13A H 0.2909 0.6070 0.6828 0.069 Uiso 1 1 calc R
H13B H 0.3002 0.8578 0.6945 0.069 Uiso 1 1 calc R
C14 C 0.4078(6) 0.7262(14) 0.6601(4) 0.046(2) Uani 1 1 d .
C15 C 0.4615(6) 0.9119(14) 0.6581(4) 0.057(3) Uani 1 1 d .
H15 H 0.4495 1.0308 0.6824 0.068 Uiso 1 1 calc R
C16 C 0.5312(6) 0.9256(14) 0.6220(4) 0.047(2) Uani 1 1 d .
H16 H 0.5651 1.0507 0.6225 0.057 Uiso 1 1 calc R
C17 C 0.5503(6) 0.7475(13) 0.5842(4) 0.040(2) Uani 1 1 d .
C18 C 0.4992(5) 0.5632(14) 0.5866(4) 0.044(2) Uani 1 1 d .
H18 H 0.5124 0.4433 0.5631 0.052 Uiso 1 1 calc R
C19 C 0.4296(6) 0.5499(15) 0.6224(4) 0.048(2) Uani 1 1 d .
H19 H 0.3965 0.4234 0.6219 0.058 Uiso 1 1 calc R
C20 C 0.6204(5) 0.7621(13) 0.5442(4) 0.039(2) Uani 1 1 d .
C21 C 0.6790(6) 0.5930(13) 0.5380(4) 0.047(2) Uani 1 1 d .
H21 H 0.6729 0.4665 0.5605 0.056 Uiso 1 1 calc R
C22 C 0.7457(6) 0.6055(14) 0.4997(5) 0.049(3) Uani 1 1 d .
C23 C 0.7530(7) 0.7951(16) 0.4646(4) 0.060(3) Uani 1 1 d .
H23 H 0.7959 0.8080 0.4373 0.072 Uiso 1 1 calc R
C24 C 0.6961(7) 0.9583(16) 0.4716(5) 0.064(3) Uani 1 1 d .
H24 H 0.7025 1.0847 0.4490 0.077 Uiso 1 1 calc R
C25 C 0.6313(6) 0.9513(15) 0.5084(4) 0.046(2) Uani 1 1 d .
H25 H 0.5937 1.0688 0.5107 0.056 Uiso 1 1 calc R
C26 C 0.8624(7) 0.4140(18) 0.4557(5) 0.093(4) Uani 1 1 d .
H26A H 0.8375 0.4706 0.4170 0.140 Uiso 1 1 calc R
H26B H 0.8788 0.2651 0.4505 0.140 Uiso 1 1 calc R
H26C H 0.9131 0.4973 0.4695 0.140 Uiso 1 1 calc R
Fe1 Fe 0.58705(8) 0.4438(2) 0.83459(6) 0.0406(4) Uani 1 1 d .
O1 O 0.3665(4) 0.2925(9) 0.7452(3) 0.0563(18) Uani 1 1 d .
O2 O 0.7998(4) 0.4274(10) 0.5003(3) 0.069(2) Uani 1 1 d .

loop_
_atom_site_aniso_label
_atom_site_aniso_U_11
_atom_site_aniso_U_22
_atom_site_aniso_U_33
_atom_site_aniso_U_23
_atom_site_aniso_U_13
_atom_site_aniso_U_12
C1 0.046(5) 0.042(5) 0.019(6) 0.000(4) 0.011(4) 0.001(5)
C2 0.057(6) 0.059(6) 0.070(9) -0.004(6) 0.019(6) -0.003(7)
C3 0.089(8) 0.103(8) -0.002(6) -0.005(6) 0.034(5) -0.003(8)
C4 0.076(8) 0.061(7) 0.057(8) 0.028(6) 0.023(7) 0.003(7)
C5 0.044(6) 0.061(6) 0.036(7) 0.000(5) 0.016(5) -0.007(5)
C6 0.117(12) 0.048(7) 0.162(15) 0.017(8) 0.127(12) 0.000(8)
C7 0.050(7) 0.108(10) 0.093(11) 0.075(9) 0.011(7) 0.010(9)
C8 0.096(9) 0.083(8) 0.041(9) -0.019(6) 0.070(7) -0.019(8)
C9 0.061(8) 0.086(9) 0.072(10) 0.039(7) 0.008(7) 0.019(8)
C10 0.081(9) 0.123(11) 0.039(8) -0.017(8) 0.013(6) -0.046(10)
C11 0.047(6) 0.039(5) 0.058(7) 0.000(5) 0.031(5) -0.014(5)
C12 0.047(6) 0.039(5) 0.071(8) -0.011(5) 0.013(6) 0.011(5)
C13 0.050(6) 0.058(6) 0.067(8) -0.001(5) 0.016(6) 0.013(6)
C14 0.056(6) 0.050(5) 0.032(7) 0.001(5) 0.005(5) 0.009(6)
C15 0.069(7) 0.035(5) 0.066(8) -0.011(5) 0.001(6) 0.017(6)
C16 0.058(6) 0.033(5) 0.053(7) -0.002(5) 0.013(5) 0.000(5)
C17 0.045(5) 0.044(5) 0.030(6) 0.006(4) 0.007(5) 0.014(5)
C18 0.049(6) 0.028(4) 0.055(7) -0.006(5) 0.014(5) -0.003(5)
C19 0.055(6) 0.042(5) 0.045(7) 0.004(5) -0.008(5) -0.007(6)
C20 0.044(5) 0.037(5) 0.036(7) -0.012(4) 0.010(5) -0.009(5)
C21 0.057(6) 0.029(5) 0.054(7) 0.006(4) 0.000(5) -0.006(5)
C22 0.049(6) 0.048(6) 0.051(8) -0.002(5) 0.012(5) -0.011(5)
C23 0.078(8) 0.071(7) 0.033(7) 0.010(6) 0.018(6) -0.017(7)
C24 0.082(8) 0.040(5) 0.069(9) 0.027(6) -0.008(7) -0.014(7)
C25 0.060(6) 0.039(5) 0.040(7) 0.015(5) 0.003(5) -0.002(6)
C26 0.091(8) 0.070(8) 0.128(12) -0.012(7) 0.060(8) -0.002(8)
Fe1 0.0459(7) 0.0406(6) 0.0362(10) 0.0022(7) 0.0096(6) -0.0023(8)
O1 0.059(4) 0.042(3) 0.068(5) -0.016(3) 0.009(4) -0.010(4)
O2 0.076(5) 0.052(4) 0.084(6) -0.006(4) 0.043(4) 0.006(4)

loop_
_atom_type_symbol
_atom_type_description
_atom_type_scat_dispersion_real
_atom_type_scat_dispersion_imag
_atom_type_scat_source
C C 0.0033 0.0016 'International Tables Vol C Tables 4.2.6.8 and 6.1.1.4'
H H 0.0000 0.0000 'International Tables Vol C Tables 4.2.6.8 and 6.1.1.4'
O O 0.0106 0.0060 'International Tables Vol C Tables 4.2.6.8 and 6.1.1.4'
Fe Fe 0.3463 0.8444 'International Tables Vol C Tables 4.2.6.8 and 6.1.1.4'

loop_
_geom_angle_atom_site_label_1
_geom_angle_atom_site_label_2
_geom_angle_atom_site_label_3
_geom_angle
C11 C1 C2 129.0(9)
C11 C1 C5 125.3(8)
C2 C1 C5 105.6(7)
C11 C1 Fe1 127.0(6)
C2 C1 Fe1 69.0(5)
C5 C1 Fe1 69.4(5)
C3 C2 C1 110.7(10)
C3 C2 Fe1 70.7(6)
C1 C2 Fe1 70.0(6)
C3 C2 H2 124.6
C1 C2 H2 124.6
Fe1 C2 H2 124.6
C2 C3 C4 106.3(10)
C2 C3 Fe1 68.8(6)
C4 C3 Fe1 68.0(5)
C2 C3 H3 126.8
C4 C3 H3 126.8
Fe1 C3 H3 126.8
C5 C4 C3 108.3(9)
C5 C4 Fe1 70.5(5)
C3 C4 Fe1 70.6(5)
C5 C4 H4 125.8
C3 C4 H4 125.8
Fe1 C4 H4 125.8
C1 C5 C4 109.0(8)
C1 C5 Fe1 69.4(5)
C4 C5 Fe1 68.7(5)
C1 C5 H5 125.5
C4 C5 H5 125.5
Fe1 C5 H5 125.5
C7 C6 C10 104.9(10)
C7 C6 Fe1 68.7(7)
C10 C6 Fe1 67.6(6)
C7 C6 H6 127.5
C10 C6 H6 127.5
Fe1 C6 H6 127.5
C8 C7 C6 108.5(10)
C8 C7 Fe1 70.7(5)
C6 C7 Fe1 71.2(7)
C8 C7 H7 125.8
C6 C7 H7 125.8
Fe1 C7 H7 125.8
C7 C8 C9 106.6(9)
C7 C8 Fe1 68.8(6)
C9 C8 Fe1 69.2(6)
C7 C8 H8 126.7
C9 C8 H8 126.7
Fe1 C8 H8 126.7
C10 C9 C8 110.9(11)
C10 C9 Fe1 71.3(9)
C8 C9 Fe1 69.8(6)
C10 C9 H9 124.5
C8 C9 H9 124.5
Fe1 C9 H9 124.5
C9 C10 C6 109.0(11)
C9 C10 Fe1 72.1(8)
C6 C10 Fe1 69.4(7)
C9 C10 H10 125.5
C6 C10 H10 125.5
Fe1 C10 H10 125.5
O1 C11 C1 121.8(9)
O1 C11 C12 117.2(8)
C1 C11 C12 120.8(8)
C11 C12 C13 115.0(7)
C11 C12 H12A 108.5
C13 C12 H12A 108.5
C11 C12 H12B 108.5
C13 C12 H12B 108.5
H12A C12 H12B 107.5
C14 C13 C12 110.8(7)
C14 C13 H13A 109.5
C12 C13 H13A 109.5
C14 C13 H13B 109.5
C12 C13 H13B 109.5
H13A C13 H13B 108.1
C15 C14 C19 115.8(8)
C15 C14 C13 121.8(8)
C19 C14 C13 122.4(9)
C16 C15 C14 123.3(9)
C16 C15 H15 118.4
C14 C15 H15 118.4
C15 C16 C17 119.5(9)
C15 C16 H16 120.3
C17 C16 H16 120.3
C18 C17 C16 117.8(8)
C18 C17 C20 122.0(8)
C16 C17 C20 120.3(8)
C19 C18 C17 122.8(9)
C19 C18 H18 118.6
C17 C18 H18 118.6
C18 C19 C14 120.9(9)
C18 C19 H19 119.5
C14 C19 H19 119.5
C21 C20 C25 116.9(8)
C21 C20 C17 122.4(8)
C25 C20 C17 120.7(8)
C22 C21 C20 122.7(8)
C22 C21 H21 118.6
C20 C21 H21 118.6
O2 C22 C21 115.5(8)
O2 C22 C23 126.3(9)
C21 C22 C23 118.1(9)
C24 C23 C22 118.4(9)
C24 C23 H23 120.8
C22 C23 H23 120.8
C25 C24 C23 124.7(9)
C25 C24 H24 117.7
C23 C24 H24 117.7
C24 C25 C20 119.1(10)
C24 C25 H25 120.5
C20 C25 H25 120.5
O2 C26 H26A 109.5
O2 C26 H26B 109.5
H26A C26 H26B 109.5
O2 C26 H26C 109.5
H26A C26 H26C 109.5
H26B C26 H26C 109.5
C7 Fe1 C2 125.2(5)
C7 Fe1 C9 68.2(4)
C2 Fe1 C9 156.6(5)
C7 Fe1 C4 160.1(6)
C2 Fe1 C4 68.7(4)
C9 Fe1 C4 104.5(4)
C7 Fe1 C10 69.0(5)
C2 Fe1 C10 124.9(5)
C9 Fe1 C10 36.6(5)
C4 Fe1 C10 116.9(5)
C7 Fe1 C8 40.5(4)
C2 Fe1 C8 161.3(5)
C9 Fe1 C8 41.0(4)
C4 Fe1 C8 122.1(5)
C10 Fe1 C8 66.4(4)
C7 Fe1 C6 40.1(5)
C2 Fe1 C6 109.5(5)
C9 Fe1 C6 67.0(5)
C4 Fe1 C6 155.8(6)
C10 Fe1 C6 42.9(5)
C8 Fe1 C6 67.4(4)
C7 Fe1 C5 126.3(5)
C2 Fe1 C5 68.2(4)
C9 Fe1 C5 122.1(5)
C4 Fe1 C5 40.7(3)
C10 Fe1 C5 152.7(5)
C8 Fe1 C5 109.0(4)
C6 Fe1 C5 162.9(6)
C7 Fe1 C1 110.4(4)
C2 Fe1 C1 41.0(3)
C9 Fe1 C1 159.7(5)
C4 Fe1 C1 69.7(4)
C10 Fe1 C1 163.4(5)
C8 Fe1 C1 124.6(4)
C6 Fe1 C1 125.8(5)
C5 Fe1 C1 41.3(3)
C7 Fe1 C3 158.3(6)
C2 Fe1 C3 40.5(3)
C9 Fe1 C3 119.8(5)
C4 Fe1 C3 41.4(4)
C10 Fe1 C3 104.7(4)
C8 Fe1 C3 157.4(5)
C6 Fe1 C3 121.3(5)
C5 Fe1 C3 68.8(4)
C1 Fe1 C3 69.5(4)
C22 O2 C26 118.8(8)

loop_
_geom_bond_atom_site_label_1
_geom_bond_atom_site_label_2
_geom_bond_distance
C1 C11 1.383(11)
C1 C2 1.432(12)
C1 C5 1.446(11)
C1 Fe1 2.052(9)
C2 C3 1.419(12)
C2 Fe1 2.039(10)
C2 H2 0.9800
C3 C4 1.448(13)
C3 Fe1 2.063(9)
C3 H3 0.9800
C4 C5 1.419(12)
C4 Fe1 2.028(9)
C4 H4 0.9800
C5 Fe1 2.052(9)
C5 H5 0.9800
C6 C7 1.393(16)
C6 C10 1.489(16)
C6 Fe1 2.048(11)
C6 H6 0.9800
C7 C8 1.402(14)
C7 Fe1 2.015(11)
C7 H7 0.9800
C8 C9 1.425(14)
C8 Fe1 2.040(9)
C8 H8 0.9800
C9 C10 1.273(16)
C9 Fe1 2.031(12)
C9 H9 0.9800
C10 Fe1 2.022(12)
C10 H10 0.9800
C11 O1 1.277(10)
C11 C12 1.547(11)
C12 C13 1.580(11)
C12 H12A 0.9700
C12 H12B 0.9700
C13 C14 1.502(11)
C13 H13A 0.9700
C13 H13B 0.9700
C14 C15 1.414(12)
C14 C19 1.417(11)
C15 C16 1.386(11)
C15 H15 0.9300
C16 C17 1.416(11)
C16 H16 0.9300
C17 C18 1.385(11)
C17 C20 1.445(11)
C18 C19 1.381(11)
C18 H18 0.9300
C19 H19 0.9300
C20 C21 1.392(11)
C20 C25 1.419(11)
C21 C22 1.378(12)
C21 H21 0.9300
C22 O2 1.376(10)
C22 C23 1.405(12)
C23 C24 1.350(12)
C23 H23 0.9300
C24 C25 1.333(12)
C24 H24 0.9300
C25 H25 0.9300
C26 O2 1.428(9)
C26 H26A 0.9600
C26 H26B 0.9600
C26 H26C 0.9600

loop_
_geom_torsion_atom_site_label_1
_geom_torsion_atom_site_label_2
_geom_torsion_atom_site_label_3
_geom_torsion_atom_site_label_4
_geom_torsion
C11 C1 C2 C3 179.7(8)
C5 C1 C2 C3 1.0(11)
Fe1 C1 C2 C3 -59.1(7)
C11 C1 C2 Fe1 -121.2(10)
C5 C1 C2 Fe1 60.0(6)
C1 C2 C3 C4 0.8(12)
Fe1 C2 C3 C4 -57.9(7)
C1 C2 C3 Fe1 58.7(7)
C2 C3 C4 C5 -2.3(12)
Fe1 C3 C4 C5 -60.7(7)
C2 C3 C4 Fe1 58.4(7)
C11 C1 C5 C4 178.7(9)
C2 C1 C5 C4 -2.4(10)
Fe1 C1 C5 C4 57.4(6)
C11 C1 C5 Fe1 121.4(9)
C2 C1 C5 Fe1 -59.8(6)
C3 C4 C5 C1 3.0(11)
Fe1 C4 C5 C1 -57.8(6)
C3 C4 C5 Fe1 60.7(7)
C10 C6 C7 C8 -3.1(13)
Fe1 C6 C7 C8 -61.3(7)
C10 C6 C7 Fe1 58.2(8)
C6 C7 C8 C9 2.5(12)
Fe1 C7 C8 C9 -59.1(7)
C6 C7 C8 Fe1 61.6(9)
C7 C8 C9 C10 -0.8(14)
Fe1 C8 C9 C10 -59.6(10)
C7 C8 C9 Fe1 58.9(7)
C8 C9 C10 C6 -1.2(16)
Fe1 C9 C10 C6 -59.9(9)
C8 C9 C10 Fe1 58.7(9)
C7 C6 C10 C9 2.7(16)
Fe1 C6 C10 C9 61.5(10)
C7 C6 C10 Fe1 -58.9(9)
C2 C1 C11 O1 -172.8(9)
C5 C1 C11 O1 5.7(14)
Fe1 C1 C11 O1 95.3(10)
C2 C1 C11 C12 11.9(14)
C5 C1 C11 C12 -169.6(8)
Fe1 C1 C11 C12 -80.0(10)
O1 C11 C12 C13 -23.5(11)
C1 C11 C12 C13 152.0(8)
C11 C12 C13 C14 -71.5(10)
C12 C13 C14 C15 -79.6(11)
C12 C13 C14 C19 102.3(10)
C19 C14 C15 C16 0.3(13)
C13 C14 C15 C16 -177.9(9)
C14 C15 C16 C17 0.6(14)
C15 C16 C17 C18 -1.8(13)
C15 C16 C17 C20 177.4(8)
C16 C17 C18 C19 2.2(13)
C20 C17 C18 C19 -177.0(8)
C17 C18 C19 C14 -1.3(13)
C15 C14 C19 C18 0.0(13)
C13 C14 C19 C18 178.1(8)
C18 C17 C20 C21 -43.6(12)
C16 C17 C20 C21 137.2(9)
C18 C17 C20 C25 135.2(9)
C16 C17 C20 C25 -43.9(12)
C25 C20 C21 C22 0.8(13)
C17 C20 C21 C22 179.7(8)
C20 C21 C22 O2 177.8(7)
C20 C21 C22 C23 -1.7(14)
O2 C22 C23 C24 -177.4(8)
C21 C22 C23 C24 2.1(14)
C22 C23 C24 C25 -1.8(16)
C23 C24 C25 C20 1.0(16)
C21 C20 C25 C24 -0.4(13)
C17 C20 C25 C24 -179.3(9)
C8 C7 Fe1 C2 -163.5(6)
C6 C7 Fe1 C2 78.3(9)
C8 C7 Fe1 C9 38.4(6)
C6 C7 Fe1 C9 -79.8(8)
C8 C7 Fe1 C4 -33.3(17)
C6 C7 Fe1 C4 -151.6(13)
C8 C7 Fe1 C10 77.9(7)
C6 C7 Fe1 C10 -40.4(8)
C6 C7 Fe1 C8 -118.2(10)
C8 C7 Fe1 C6 118.2(10)
C8 C7 Fe1 C5 -76.1(8)
C6 C7 Fe1 C5 165.6(7)
C8 C7 Fe1 C1 -119.9(7)
C6 C7 Fe1 C1 121.9(8)
C8 C7 Fe1 C3 154.5(11)
C6 C7 Fe1 C3 36.3(16)
C3 C2 Fe1 C7 -157.7(8)
C1 C2 Fe1 C7 80.6(8)
C3 C2 Fe1 C9 -38.6(14)
C1 C2 Fe1 C9 -160.3(10)
C3 C2 Fe1 C4 38.5(7)
C1 C2 Fe1 C4 -83.2(6)
C3 C2 Fe1 C10 -70.1(9)
C1 C2 Fe1 C10 168.1(6)
C3 C2 Fe1 C8 167.3(12)
C1 C2 Fe1 C8 45.5(16)
C3 C2 Fe1 C6 -115.7(8)
C1 C2 Fe1 C6 122.6(7)
C3 C2 Fe1 C5 82.5(7)
C1 C2 Fe1 C5 -39.3(5)
C3 C2 Fe1 C1 121.8(9)
C1 C2 Fe1 C3 -121.8(9)
C10 C9 Fe1 C7 83.8(8)
C8 C9 Fe1 C7 -38.0(6)
C10 C9 Fe1 C2 -46.0(14)
C8 C9 Fe1 C2 -167.7(10)
C10 C9 Fe1 C4 -115.7(8)
C8 C9 Fe1 C4 122.6(7)
C8 C9 Fe1 C10 -121.7(10)
C10 C9 Fe1 C8 121.7(10)
C10 C9 Fe1 C6 40.3(8)
C8 C9 Fe1 C6 -81.5(7)
C10 C9 Fe1 C5 -156.1(7)
C8 C9 Fe1 C5 82.2(7)
C10 C9 Fe1 C1 173.6(10)
C8 C9 Fe1 C1 51.9(13)
C10 C9 Fe1 C3 -73.8(9)
C8 C9 Fe1 C3 164.5(6)
C5 C4 Fe1 C7 -57.1(15)
C3 C4 Fe1 C7 -175.6(11)
C5 C4 Fe1 C2 80.9(6)
C3 C4 Fe1 C2 -37.7(7)
C5 C4 Fe1 C9 -122.7(7)
C3 C4 Fe1 C9 118.8(8)
C5 C4 Fe1 C10 -159.7(7)
C3 C4 Fe1 C10 81.7(8)
C5 C4 Fe1 C8 -81.9(7)
C3 C4 Fe1 C8 159.5(7)
C5 C4 Fe1 C6 171.3(9)
C3 C4 Fe1 C6 52.8(14)
C3 C4 Fe1 C5 -118.6(10)
C5 C4 Fe1 C1 36.9(5)
C3 C4 Fe1 C1 -81.6(7)
C5 C4 Fe1 C3 118.6(10)
C9 C10 Fe1 C7 -81.3(8)
C6 C10 Fe1 C7 37.8(7)
C9 C10 Fe1 C2 159.6(7)
C6 C10 Fe1 C2 -81.3(8)
C6 C10 Fe1 C9 119.1(11)
C9 C10 Fe1 C4 77.9(8)
C6 C10 Fe1 C4 -163.0(7)
C9 C10 Fe1 C8 -37.5(7)
C6 C10 Fe1 C8 81.6(7)
C9 C10 Fe1 C6 -119.1(11)
C9 C10 Fe1 C5 48.4(12)
C6 C10 Fe1 C5 167.5(8)
C9 C10 Fe1 C1 -172.2(11)
C6 C10 Fe1 C1 -53.1(16)
C9 C10 Fe1 C3 120.5(8)
C6 C10 Fe1 C3 -120.4(8)
C9 C8 Fe1 C7 118.4(9)
C7 C8 Fe1 C2 46.3(15)
C9 C8 Fe1 C2 164.7(12)
C7 C8 Fe1 C9 -118.4(9)
C7 C8 Fe1 C4 167.3(7)
C9 C8 Fe1 C4 -74.3(8)
C7 C8 Fe1 C10 -84.8(7)
C9 C8 Fe1 C10 33.6(7)
C7 C8 Fe1 C6 -37.9(7)
C9 C8 Fe1 C6 80.5(8)
C7 C8 Fe1 C5 124.2(7)
C9 C8 Fe1 C5 -117.4(7)
C7 C8 Fe1 C1 80.9(8)
C9 C8 Fe1 C1 -160.7(6)
C7 C8 Fe1 C3 -155.6(11)
C9 C8 Fe1 C3 -37.2(14)
C10 C6 Fe1 C7 -117.4(10)
C7 C6 Fe1 C2 -121.9(8)
C10 C6 Fe1 C2 120.7(7)
C7 C6 Fe1 C9 82.9(8)
C10 C6 Fe1 C9 -34.5(7)
C7 C6 Fe1 C4 156.8(10)
C10 C6 Fe1 C4 39.4(14)
C7 C6 Fe1 C10 117.4(10)
C7 C6 Fe1 C8 38.3(7)
C10 C6 Fe1 C8 -79.1(7)
C7 C6 Fe1 C5 -42.8(17)
C10 C6 Fe1 C5 -160.2(12)
C7 C6 Fe1 C1 -79.0(8)
C10 C6 Fe1 C1 163.6(6)
C7 C6 Fe1 C3 -165.2(7)
C10 C6 Fe1 C3 77.4(8)
C1 C5 Fe1 C7 -79.5(7)
C4 C5 Fe1 C7 159.3(7)
C1 C5 Fe1 C2 39.0(5)
C4 C5 Fe1 C2 -82.2(6)
C1 C5 Fe1 C9 -164.6(6)
C4 C5 Fe1 C9 74.1(7)
C1 C5 Fe1 C4 121.3(7)
C1 C5 Fe1 C10 163.6(8)
C4 C5 Fe1 C10 42.3(11)
C1 C5 Fe1 C8 -121.2(6)
C4 C5 Fe1 C8 117.5(7)
C1 C5 Fe1 C6 -46.6(15)
C4 C5 Fe1 C6 -167.9(13)
C4 C5 Fe1 C1 -121.3(7)
C1 C5 Fe1 C3 82.7(6)
C4 C5 Fe1 C3 -38.6(6)
C11 C1 Fe1 C7 3.0(10)
C2 C1 Fe1 C7 -120.7(7)
C5 C1 Fe1 C7 122.3(7)
C11 C1 Fe1 C2 123.8(11)
C5 C1 Fe1 C2 -116.9(7)
C11 C1 Fe1 C9 -78.9(14)
C2 C1 Fe1 C9 157.3(11)
C5 C1 Fe1 C9 40.4(13)
C11 C1 Fe1 C4 -155.8(9)
C2 C1 Fe1 C4 80.5(6)
C5 C1 Fe1 C4 -36.5(5)
C11 C1 Fe1 C10 87.6(16)
C2 C1 Fe1 C10 -36.1(16)
C5 C1 Fe1 C10 -153.1(14)
C11 C1 Fe1 C8 -40.1(10)
C2 C1 Fe1 C8 -163.9(6)
C5 C1 Fe1 C8 79.2(7)
C11 C1 Fe1 C6 45.4(11)
C2 C1 Fe1 C6 -78.3(8)
C5 C1 Fe1 C6 164.7(7)
C11 C1 Fe1 C5 -119.3(10)
C2 C1 Fe1 C5 116.9(7)
C11 C1 Fe1 C3 159.9(9)
C2 C1 Fe1 C3 36.1(6)
C5 C1 Fe1 C3 -80.8(5)
C2 C3 Fe1 C7 57.2(14)
C4 C3 Fe1 C7 176.0(10)
C4 C3 Fe1 C2 118.7(10)
C2 C3 Fe1 C9 163.4(7)
C4 C3 Fe1 C9 -77.8(8)
C2 C3 Fe1 C4 -118.7(10)
C2 C3 Fe1 C10 127.1(8)
C4 C3 Fe1 C10 -114.1(8)
C2 C3 Fe1 C8 -169.4(10)
C4 C3 Fe1 C8 -50.7(14)
C2 C3 Fe1 C6 83.7(8)
C4 C3 Fe1 C6 -157.5(8)
C2 C3 Fe1 C5 -80.8(6)
C4 C3 Fe1 C5 37.9(7)
C2 C3 Fe1 C1 -36.5(6)
C4 C3 Fe1 C1 82.2(7)
C21 C22 O2 C26 171.0(9)
C23 C22 O2 C26 -9.5(13)
